data_7023753
loop_
_publ_author_name
'Wang, Ling'
'Guo, Bin'
'Li, Hong-Xi'
'Li, Qi'
'Li, Hai-Yan'
'Lang, Jian-Ping'

_publ_section_title
;
 Polynuclear copper(ii) pyrazolate complexes: temperature-dependent
 protonolysis reactions, crystal structures and high catalytic activity
 toward the condensation of nitriles with 2-aminoalcohol.
;
_journal_issue 44
_journal_name_full 'Dalton transactions (Cambridge, England : 2003)'
_journal_page_first 15570
_journal_page_last 15580
_journal_paper_doi 10.1039/c3dt51970h
_journal_volume 42
_journal_year 2013
_chemical_formula_moiety 'C26 H32 Cu4 N4 O20, 3(C H2 Cl2)'
_chemical_formula_sum 'C29 H38 Cl6 Cu4 N4 O20'
_chemical_formula_weight 1229.49
_chemical_name_systematic
; 
 ? 
;
_space_group_IT_number 2
_symmetry_cell_setting triclinic
_symmetry_Int_Tables_number 2
_symmetry_space_group_name_Hall '-P 1'
_symmetry_space_group_name_H-M 'P -1'
_atom_sites_solution_hydrogens geom
_atom_sites_solution_primary direct
_atom_sites_solution_secondary difmap
_audit_creation_method SHELXL-97
_cell_angle_alpha 69.705(3)
_cell_angle_beta 72.104(3)
_cell_angle_gamma 87.298(3)
_cell_formula_units_Z 2
_cell_length_a 12.3277(5)
_cell_length_b 13.9177(5)
_cell_length_c 14.9095(5)
_cell_measurement_reflns_used 8466
_cell_measurement_temperature 200(2)
_cell_measurement_theta_max 28.7490
_cell_measurement_theta_min 2.9550
_cell_volume 2278.11(16)
_computing_cell_refinement
;
CrysAlisPro, Agilent Technologies,
Version 1.171.36.28 (release 01-02-2013 CrysAlis171 .NET)
(compiled Feb  1 2013,16:14:44)
;
_computing_data_collection
;
CrysAlisPro, Agilent Technologies,
Version 1.171.36.28 (release 01-02-2013 CrysAlis171 .NET)
(compiled Feb  1 2013,16:14:44)
;
_computing_data_reduction
;
CrysAlisPro, Agilent Technologies,
Version 1.171.36.28 (release 01-02-2013 CrysAlis171 .NET)
(compiled Feb  1 2013,16:14:44)
;
_computing_structure_refinement 'SHELXL-97 (Sheldrick, 1997)'
_computing_structure_solution 'SHELXS-97 (Sheldrick, 1990)'
_diffrn_ambient_temperature 200(2)
_diffrn_measured_fraction_theta_full 0.999
_diffrn_measured_fraction_theta_max 0.999
_diffrn_measurement_device_type 'Xcalibur, Atlas, Gemini'
_diffrn_measurement_method \w
_diffrn_radiation_monochromator graphite
_diffrn_radiation_source 'fine-focus sealed tube'
_diffrn_radiation_type MoK\a
_diffrn_radiation_wavelength 0.71073
_diffrn_reflns_av_R_equivalents 0.0355
_diffrn_reflns_av_sigmaI/netI 0.0528
_diffrn_reflns_limit_h_max 14
_diffrn_reflns_limit_h_min -14
_diffrn_reflns_limit_k_max 16
_diffrn_reflns_limit_k_min -16
_diffrn_reflns_limit_l_max 18
_diffrn_reflns_limit_l_min -18
_diffrn_reflns_number 20777
_diffrn_reflns_theta_full 25.50
_diffrn_reflns_theta_max 25.50
_diffrn_reflns_theta_min 2.91
_diffrn_standards_decay_% 0
_diffrn_standards_interval_count 0
_diffrn_standards_interval_time 0
_diffrn_standards_number 0
_exptl_absorpt_coefficient_mu 2.271
_exptl_absorpt_correction_T_max 0.7722
_exptl_absorpt_correction_T_min 0.6005
_exptl_absorpt_correction_type multi-scan
_exptl_absorpt_process_details 'Jacobson, R. (1998) Private communication'
_exptl_crystal_colour bluem
_exptl_crystal_density_diffrn 1.792
_exptl_crystal_density_method 'not measured'
_exptl_crystal_description prism
_exptl_crystal_F_000 1236
_exptl_crystal_size_max 0.25
_exptl_crystal_size_mid 0.20
_exptl_crystal_size_min 0.12
_refine_diff_density_max 1.024
_refine_diff_density_min -1.065
_refine_diff_density_rms 0.097
_refine_ls_extinction_method none
_refine_ls_goodness_of_fit_ref 1.052
_refine_ls_hydrogen_treatment constr
_refine_ls_matrix_type full
_refine_ls_number_parameters 576
_refine_ls_number_reflns 8452
_refine_ls_number_restraints 0
_refine_ls_restrained_S_all 1.052
_refine_ls_R_factor_all 0.0592
_refine_ls_R_factor_gt 0.0439
_refine_ls_shift/su_max 0.001
_refine_ls_shift/su_mean 0.000
_refine_ls_structure_factor_coef Fsqd
_refine_ls_weighting_details 'calc w=1/[\s^2^(Fo^2^)+(0.0534P)^2^+1.6471P] where P=(Fo^2^+2Fc^2^)/3'
_refine_ls_weighting_scheme calc
_refine_ls_wR_factor_gt 0.1065
_refine_ls_wR_factor_ref 0.1153
_reflns_number_gt 6800
_reflns_number_total 8452
_reflns_threshold_expression >2sigma(I)
_cod_data_source_file c3dt51970h.txt
_cod_data_source_block 1
_cod_original_cell_volume 2278.11(15)
_cod_database_code 7023753

loop_
_symmetry_equiv_pos_as_xyz
'x, y, z'
'-x, -y, -z'

loop_
_atom_site_label
_atom_site_type_symbol
_atom_site_fract_x
_atom_site_fract_y
_atom_site_fract_z
_atom_site_U_iso_or_equiv
_atom_site_adp_type
_atom_site_occupancy
_atom_site_symmetry_multiplicity
_atom_site_calc_flag
_atom_site_refinement_flags
_atom_site_disorder_assembly
_atom_site_disorder_group
Cu1 Cu 0.57947(4) 0.06198(4) 0.22135(3) 0.02192(13) Uani 1 1 d . . .
Cu2 Cu 0.30344(4) 0.22944(4) 0.29444(3) 0.02216(13) Uani 1 1 d . . .
Cu3 Cu 0.50343(4) 0.32502(4) 0.33712(3) 0.02317(13) Uani 1 1 d . . .
Cu4 Cu 0.66375(4) 0.29887(4) 0.09041(3) 0.02265(13) Uani 1 1 d . . .
Cl3 Cl 0.73702(16) 0.87527(18) -0.05318(14) 0.0922(6) Uani 1 1 d . . .
Cl4 Cl 0.80493(16) 0.80758(16) 0.12710(13) 0.0920(6) Uani 1 1 d . . .
Cl5 Cl 0.08881(17) 0.84852(14) 0.16642(17) 0.0975(6) Uani 1 1 d . . .
Cl6 Cl -0.02288(11) 0.64342(11) 0.24644(9) 0.0549(4) Uani 1 1 d . . .
O1 O 0.5595(2) -0.1179(2) 0.2621(2) 0.0286(6) Uani 1 1 d . . .
O2 O 0.4150(2) -0.2390(2) 0.3245(2) 0.0298(7) Uani 1 1 d . . .
O3 O 0.1091(2) 0.1636(2) 0.3273(2) 0.0305(7) Uani 1 1 d . . .
O4 O 0.0252(2) 0.0065(2) 0.3743(2) 0.0399(8) Uani 1 1 d . . .
O5 O 0.5903(2) 0.4158(2) 0.42139(19) 0.0305(7) Uani 1 1 d . . .
O6 O 0.7285(2) 0.5426(2) 0.3642(2) 0.0313(7) Uani 1 1 d . . .
O7 O 0.8053(3) 0.4513(2) -0.0569(2) 0.0371(7) Uani 1 1 d . . .
O8 O 0.9080(3) 0.5779(2) -0.0522(2) 0.0357(7) Uani 1 1 d . . .
O9 O 0.2685(2) 0.1723(2) 0.44084(19) 0.0308(7) Uani 1 1 d . . .
O10 O 0.3930(2) 0.2631(2) 0.46711(19) 0.0277(6) Uani 1 1 d . . .
O11 O 0.2649(2) 0.3644(2) 0.3010(2) 0.0315(7) Uani 1 1 d . . .
O12 O 0.4173(2) 0.4466(2) 0.3006(2) 0.0287(6) Uani 1 1 d . . .
O13 O 0.8049(2) 0.2362(2) 0.1064(2) 0.0338(7) Uani 1 1 d . . .
O14 O 0.7443(2) 0.0704(2) 0.1638(2) 0.0344(7) Uani 1 1 d . . .
O15 O 0.6556(2) 0.2372(2) -0.00452(19) 0.0277(6) Uani 1 1 d . . .
O16 O 0.5609(2) 0.0848(2) 0.09037(19) 0.0297(7) Uani 1 1 d . . .
O17 O 0.6040(2) 0.0387(2) 0.35175(19) 0.0279(6) Uani 1 1 d . . .
O18 O 0.5544(2) 0.1972(2) 0.31824(19) 0.0269(6) Uani 1 1 d . . .
O19 O 0.4998(2) 0.3140(2) 0.13531(19) 0.0291(7) Uani 1 1 d . . .
O20 O 0.3208(2) 0.2887(2) 0.1497(2) 0.0289(6) Uani 1 1 d . . .
N1 N 0.4104(3) 0.0297(2) 0.2799(2) 0.0206(7) Uani 1 1 d . . .
N2 N 0.3207(3) 0.0868(2) 0.2924(2) 0.0217(7) Uani 1 1 d . . .
N3 N 0.6453(3) 0.3993(2) 0.2380(2) 0.0222(7) Uani 1 1 d . . .
N4 N 0.6914(3) 0.4018(2) 0.1441(2) 0.0223(7) Uani 1 1 d . . .
C1 C 0.4576(4) -0.1426(3) 0.2938(3) 0.0241(9) Uani 1 1 d . . .
C2 C 0.3706(3) -0.0679(3) 0.3016(3) 0.0226(8) Uani 1 1 d . . .
C3 C 0.2533(3) -0.0745(3) 0.3283(3) 0.0232(8) Uani 1 1 d . . .
H3 H 0.2035 -0.1330 0.3468 0.028 Uiso 1 1 calc R . .
C4 C 0.2249(3) 0.0252(3) 0.3216(3) 0.0251(9) Uani 1 1 d . . .
C5 C 0.1153(3) 0.0741(3) 0.3402(3) 0.0268(9) Uani 1 1 d . . .
C6 C 0.5002(4) -0.3146(3) 0.3215(4) 0.0400(11) Uani 1 1 d . . .
H6A H 0.5527 -0.2968 0.2529 0.060 Uiso 1 1 calc R . .
H6B H 0.4621 -0.3827 0.3425 0.060 Uiso 1 1 calc R . .
H6C H 0.5431 -0.3155 0.3673 0.060 Uiso 1 1 calc R . .
C7 C -0.0852(4) 0.0497(4) 0.3994(4) 0.0473(13) Uani 1 1 d . . .
H7A H -0.0852 0.0897 0.4421 0.071 Uiso 1 1 calc R . .
H7B H -0.1455 -0.0059 0.4355 0.071 Uiso 1 1 calc R . .
H7C H -0.0993 0.0945 0.3375 0.071 Uiso 1 1 calc R . .
C8 C 0.6664(3) 0.4741(3) 0.3540(3) 0.0245(9) Uani 1 1 d . . .
C9 C 0.7006(3) 0.4723(3) 0.2509(3) 0.0223(8) Uani 1 1 d . . .
C10 C 0.7834(3) 0.5261(3) 0.1616(3) 0.0263(9) Uani 1 1 d . . .
H10 H 0.8341 0.5822 0.1484 0.032 Uiso 1 1 calc R . .
C11 C 0.7748(3) 0.4786(3) 0.0964(3) 0.0248(9) Uani 1 1 d . . .
C12 C 0.8312(3) 0.5004(3) -0.0119(3) 0.0278(9) Uani 1 1 d . . .
C13 C 0.7070(4) 0.5383(4) 0.4670(3) 0.0395(11) Uani 1 1 d . . .
H13A H 0.6297 0.5589 0.4922 0.059 Uiso 1 1 calc R . .
H13B H 0.7627 0.5850 0.4688 0.059 Uiso 1 1 calc R . .
H13C H 0.7140 0.4680 0.5095 0.059 Uiso 1 1 calc R . .
C14 C 0.9580(4) 0.6127(4) -0.1607(3) 0.0455(13) Uani 1 1 d . . .
H14A H 0.9912 0.5550 -0.1807 0.068 Uiso 1 1 calc R . .
H14B H 1.0179 0.6671 -0.1822 0.068 Uiso 1 1 calc R . .
H14C H 0.8987 0.6393 -0.1923 0.068 Uiso 1 1 calc R . .
C15 C 0.3048(3) 0.2041(3) 0.4966(3) 0.0239(9) Uani 1 1 d . . .
C16 C 0.2397(4) 0.1688(3) 0.6072(3) 0.0320(10) Uani 1 1 d . . .
H16A H 0.1578 0.1615 0.6167 0.048 Uiso 1 1 calc R . .
H16B H 0.2534 0.2195 0.6352 0.048 Uiso 1 1 calc R . .
H16C H 0.2654 0.1025 0.6416 0.048 Uiso 1 1 calc R . .
C17 C 0.3191(4) 0.4432(3) 0.2924(3) 0.0266(9) Uani 1 1 d . . .
C18 C 0.2591(4) 0.5415(3) 0.2730(4) 0.0376(11) Uani 1 1 d . . .
H18A H 0.3097 0.5976 0.2661 0.056 Uiso 1 1 calc R . .
H18B H 0.1894 0.5339 0.3295 0.056 Uiso 1 1 calc R . .
H18C H 0.2392 0.5569 0.2110 0.056 Uiso 1 1 calc R . .
C19 C 0.8209(3) 0.1413(3) 0.1304(3) 0.0295(10) Uani 1 1 d . . .
C20 C 0.9418(4) 0.1110(4) 0.1161(4) 0.0474(13) Uani 1 1 d . . .
H20A H 0.9446 0.0508 0.1739 0.071 Uiso 1 1 calc R . .
H20B H 0.9901 0.1680 0.1106 0.071 Uiso 1 1 calc R . .
H20C H 0.9696 0.0943 0.0546 0.071 Uiso 1 1 calc R . .
C21 C 0.6037(3) 0.1552(3) 0.0084(3) 0.0257(9) Uani 1 1 d . . .
C22 C 0.5915(4) 0.1416(4) -0.0848(3) 0.0391(11) Uani 1 1 d . . .
H22A H 0.5981 0.0692 -0.0785 0.059 Uiso 1 1 calc R . .
H22B H 0.6518 0.1839 -0.1443 0.059 Uiso 1 1 calc R . .
H22C H 0.5166 0.1627 -0.0917 0.059 Uiso 1 1 calc R . .
C23 C 0.5880(3) 0.1184(3) 0.3742(3) 0.0222(9) Uani 1 1 d . . .
C24 C 0.6112(4) 0.1199(4) 0.4671(3) 0.0335(10) Uani 1 1 d . . .
H24A H 0.6466 0.0569 0.4957 0.050 Uiso 1 1 calc R . .
H24B H 0.5392 0.1243 0.5166 0.050 Uiso 1 1 calc R . .
H24C H 0.6630 0.1796 0.4494 0.050 Uiso 1 1 calc R . .
C25 C 0.4210(3) 0.3227(3) 0.0962(3) 0.0246(9) Uani 1 1 d . . .
C26 C 0.4424(4) 0.3760(4) -0.0148(3) 0.0426(12) Uani 1 1 d . . .
H26A H 0.4000 0.3380 -0.0391 0.064 Uiso 1 1 calc R . .
H26B H 0.5243 0.3789 -0.0502 0.064 Uiso 1 1 calc R . .
H26C H 0.4170 0.4459 -0.0275 0.064 Uiso 1 1 calc R . .
C28 C 0.7573(5) 0.9066(5) 0.0435(4) 0.0563(14) Uani 1 1 d . . .
H28A H 0.8134 0.9664 0.0142 0.068 Uiso 1 1 calc R . .
H28B H 0.6841 0.9271 0.0807 0.068 Uiso 1 1 calc R . .
C29 C 0.0818(5) 0.7307(5) 0.1502(4) 0.0643(16) Uani 1 1 d . . .
H29A H 0.0667 0.7426 0.0858 0.077 Uiso 1 1 calc R . .
H29B H 0.1568 0.7006 0.1457 0.077 Uiso 1 1 calc R . .
Cl1 Cl 0.14043(12) 0.69094(11) 0.57907(12) 0.0614(4) Uani 1 1 d . . .
C27 C 0.0044(10) 0.6972(11) 0.5543(9) 0.061(3) Uiso 0.50 1 d P A 1
H27A H -0.0521 0.6467 0.6121 0.073 Uiso 0.50 1 calc PR A 1
H27B H -0.0237 0.7664 0.5473 0.073 Uiso 0.50 1 calc PR A 1
Cl2 Cl 0.0152(3) 0.6735(3) 0.4517(3) 0.0625(9) Uiso 0.50 1 d P A 1
C27A C 0.0106(8) 0.6485(9) 0.5831(8) 0.041(2) Uiso 0.50 1 d P A 2
H27C H -0.0460 0.6973 0.6001 0.049 Uiso 0.50 1 calc PR A 2
H27D H -0.0121 0.5816 0.6388 0.049 Uiso 0.50 1 calc PR A 2
Cl2A Cl 0.0011(4) 0.6331(4) 0.4749(3) 0.0796(12) Uiso 0.50 1 d P A 2

loop_
_atom_site_aniso_label
_atom_site_aniso_U_11
_atom_site_aniso_U_22
_atom_site_aniso_U_33
_atom_site_aniso_U_23
_atom_site_aniso_U_13
_atom_site_aniso_U_12
Cu1 0.0218(3) 0.0234(3) 0.0198(2) -0.0081(2) -0.00472(19) 0.00140(19)
Cu2 0.0223(3) 0.0213(3) 0.0237(2) -0.0105(2) -0.0051(2) 0.00030(19)
Cu3 0.0208(3) 0.0217(3) 0.0250(2) -0.0096(2) -0.0025(2) 0.00012(19)
Cu4 0.0218(3) 0.0252(3) 0.0241(2) -0.0123(2) -0.0073(2) 0.00169(19)
Cl3 0.0727(12) 0.1445(19) 0.0864(12) -0.0716(13) -0.0267(10) 0.0110(11)
Cl4 0.0787(12) 0.1055(15) 0.0682(10) -0.0160(10) -0.0116(9) 0.0393(11)
Cl5 0.0813(13) 0.0621(11) 0.1344(17) -0.0343(11) -0.0110(12) -0.0108(9)
Cl6 0.0468(8) 0.0643(9) 0.0475(7) -0.0158(6) -0.0085(6) -0.0089(6)
O1 0.0277(17) 0.0249(15) 0.0314(15) -0.0108(12) -0.0054(13) 0.0016(12)
O2 0.0321(16) 0.0200(15) 0.0348(15) -0.0072(12) -0.0090(13) -0.0008(12)
O3 0.0259(16) 0.0281(17) 0.0367(16) -0.0131(13) -0.0066(13) 0.0020(12)
O4 0.0205(16) 0.0332(17) 0.067(2) -0.0242(16) -0.0067(15) -0.0018(12)
O5 0.0270(16) 0.0377(17) 0.0257(14) -0.0147(13) -0.0016(12) -0.0052(13)
O6 0.0343(17) 0.0339(17) 0.0296(14) -0.0184(13) -0.0059(13) -0.0042(13)
O7 0.0452(19) 0.0416(19) 0.0256(15) -0.0138(14) -0.0095(14) -0.0011(14)
O8 0.0370(18) 0.0336(17) 0.0272(14) -0.0048(13) -0.0019(13) -0.0088(13)
O9 0.0380(17) 0.0303(16) 0.0230(13) -0.0120(12) -0.0041(13) -0.0060(13)
O10 0.0253(15) 0.0296(16) 0.0256(14) -0.0109(12) -0.0021(12) -0.0031(12)
O11 0.0297(16) 0.0277(16) 0.0441(17) -0.0193(14) -0.0138(13) 0.0053(12)
O12 0.0230(16) 0.0237(15) 0.0395(16) -0.0121(13) -0.0088(13) 0.0023(11)
O13 0.0271(16) 0.0363(18) 0.0434(17) -0.0174(15) -0.0149(14) 0.0062(13)
O14 0.0229(16) 0.0332(17) 0.0377(16) -0.0065(14) -0.0033(13) 0.0032(13)
O15 0.0324(16) 0.0292(16) 0.0267(14) -0.0165(12) -0.0085(12) 0.0009(12)
O16 0.0327(17) 0.0328(17) 0.0212(13) -0.0096(13) -0.0037(12) -0.0053(13)
O17 0.0318(16) 0.0284(16) 0.0272(14) -0.0124(12) -0.0119(12) 0.0066(12)
O18 0.0359(17) 0.0224(15) 0.0212(13) -0.0071(12) -0.0083(12) 0.0057(12)
O19 0.0224(15) 0.0422(18) 0.0281(14) -0.0171(13) -0.0101(12) 0.0044(12)
O20 0.0251(16) 0.0331(16) 0.0289(14) -0.0107(13) -0.0087(12) 0.0004(12)
N1 0.0223(17) 0.0209(17) 0.0191(15) -0.0081(13) -0.0060(13) 0.0028(13)
N2 0.0213(18) 0.0207(17) 0.0232(16) -0.0087(14) -0.0054(14) 0.0000(13)
N3 0.0218(18) 0.0242(17) 0.0218(16) -0.0102(14) -0.0059(14) 0.0005(13)
N4 0.0218(18) 0.0253(18) 0.0209(16) -0.0099(14) -0.0062(14) 0.0015(13)
C1 0.035(3) 0.024(2) 0.0163(18) -0.0072(16) -0.0113(17) 0.0020(17)
C2 0.030(2) 0.022(2) 0.0155(17) -0.0068(16) -0.0069(16) 0.0003(16)
C3 0.025(2) 0.023(2) 0.0227(19) -0.0099(16) -0.0051(16) -0.0057(16)
C4 0.026(2) 0.026(2) 0.0233(19) -0.0105(17) -0.0051(17) 0.0006(16)
C5 0.022(2) 0.030(2) 0.029(2) -0.0117(18) -0.0061(17) -0.0010(17)
C6 0.044(3) 0.022(2) 0.051(3) -0.010(2) -0.013(2) 0.0054(19)
C7 0.023(2) 0.047(3) 0.070(3) -0.027(3) -0.003(2) 0.000(2)
C8 0.026(2) 0.023(2) 0.030(2) -0.0136(18) -0.0095(18) 0.0046(17)
C9 0.022(2) 0.022(2) 0.0246(19) -0.0121(16) -0.0061(16) 0.0037(16)
C10 0.024(2) 0.026(2) 0.027(2) -0.0085(17) -0.0074(17) -0.0017(17)
C11 0.023(2) 0.023(2) 0.028(2) -0.0083(17) -0.0092(17) 0.0005(16)
C12 0.027(2) 0.029(2) 0.024(2) -0.0080(18) -0.0066(18) 0.0065(18)
C13 0.046(3) 0.045(3) 0.037(2) -0.026(2) -0.012(2) -0.001(2)
C14 0.046(3) 0.048(3) 0.027(2) -0.005(2) 0.003(2) -0.001(2)
C15 0.024(2) 0.022(2) 0.0239(19) -0.0096(17) -0.0040(17) 0.0060(16)
C16 0.035(2) 0.036(2) 0.0208(19) -0.0088(18) -0.0033(18) -0.0016(19)
C17 0.032(2) 0.026(2) 0.0196(19) -0.0088(17) -0.0055(17) 0.0046(18)
C18 0.040(3) 0.030(2) 0.049(3) -0.017(2) -0.020(2) 0.012(2)
C19 0.023(2) 0.042(3) 0.022(2) -0.0109(19) -0.0055(17) 0.0077(19)
C20 0.029(3) 0.051(3) 0.053(3) -0.012(3) -0.008(2) 0.008(2)
C21 0.024(2) 0.033(2) 0.023(2) -0.0139(18) -0.0068(17) 0.0064(17)
C22 0.055(3) 0.044(3) 0.023(2) -0.015(2) -0.014(2) -0.007(2)
C23 0.015(2) 0.031(2) 0.0192(18) -0.0090(17) -0.0021(15) -0.0027(16)
C24 0.038(3) 0.040(3) 0.027(2) -0.0132(19) -0.0140(19) 0.002(2)
C25 0.028(2) 0.020(2) 0.027(2) -0.0090(17) -0.0089(18) 0.0040(16)
C26 0.045(3) 0.045(3) 0.030(2) -0.003(2) -0.013(2) 0.007(2)
C28 0.055(4) 0.060(4) 0.050(3) -0.021(3) -0.008(3) 0.008(3)
C29 0.060(4) 0.054(4) 0.062(3) -0.011(3) -0.006(3) 0.002(3)
Cl1 0.0501(8) 0.0575(9) 0.0814(10) -0.0254(8) -0.0267(7) 0.0089(6)

loop_
_atom_type_symbol
_atom_type_description
_atom_type_scat_dispersion_real
_atom_type_scat_dispersion_imag
_atom_type_scat_source
C C 0.0033 0.0016 'International Tables Vol C Tables 4.2.6.8 and 6.1.1.4'
H H 0.0000 0.0000 'International Tables Vol C Tables 4.2.6.8 and 6.1.1.4'
Cl Cl 0.1484 0.1585 'International Tables Vol C Tables 4.2.6.8 and 6.1.1.4'
Cu Cu 0.3201 1.2651 'International Tables Vol C Tables 4.2.6.8 and 6.1.1.4'
N N 0.0061 0.0033 'International Tables Vol C Tables 4.2.6.8 and 6.1.1.4'
O O 0.0106 0.0060 'International Tables Vol C Tables 4.2.6.8 and 6.1.1.4'

loop_
_geom_angle_atom_site_label_1
_geom_angle_atom_site_label_2
_geom_angle_atom_site_label_3
_geom_angle
O14 Cu1 O16 90.87(12)
O14 Cu1 O17 87.17(12)
O16 Cu1 O17 178.03(12)
O14 Cu1 N1 170.49(13)
O16 Cu1 N1 87.18(12)
O17 Cu1 N1 94.72(12)
O14 Cu1 O1 94.27(11)
O16 Cu1 O1 90.43(11)
O17 Cu1 O1 89.53(11)
N1 Cu1 O1 76.45(11)
O11 Cu2 O9 90.51(12)
O11 Cu2 O20 87.29(12)
O9 Cu2 O20 173.83(12)
O11 Cu2 N2 172.33(12)
O9 Cu2 N2 88.43(12)
O20 Cu2 N2 92.98(12)
O10 Cu3 O18 96.15(11)
O10 Cu3 O12 93.63(12)
O18 Cu3 O12 148.07(12)
O10 Cu3 N3 157.74(13)
O18 Cu3 N3 90.97(13)
O12 Cu3 N3 91.32(12)
O15 Cu4 O19 94.43(12)
O15 Cu4 O13 93.63(12)
O19 Cu4 O13 153.76(12)
O15 Cu4 N4 160.27(12)
O19 Cu4 N4 90.31(13)
O13 Cu4 N4 90.46(13)
C1 O1 Cu1 107.3(2)
C1 O2 C6 114.7(3)
C5 O4 C7 114.4(3)
C8 O6 C13 114.8(3)
C12 O8 C14 116.2(4)
C15 O9 Cu2 128.6(3)
C15 O10 Cu3 132.1(3)
C17 O11 Cu2 135.8(3)
C17 O12 Cu3 123.4(3)
C19 O13 Cu4 125.9(3)
C19 O14 Cu1 134.0(3)
C21 O15 Cu4 130.7(2)
C21 O16 Cu1 129.5(3)
C23 O17 Cu1 110.6(2)
C23 O18 Cu3 131.4(3)
C25 O19 Cu4 134.6(3)
C25 O20 Cu2 113.3(2)
N2 N1 C2 108.0(3)
N2 N1 Cu1 133.9(2)
C2 N1 Cu1 117.5(3)
N1 N2 C4 107.9(3)
N1 N2 Cu2 133.1(2)
C4 N2 Cu2 118.4(3)
N4 N3 C9 108.5(3)
N4 N3 Cu3 128.0(3)
C9 N3 Cu3 122.5(2)
N3 N4 C11 108.0(3)
N3 N4 Cu4 126.1(2)
C11 N4 Cu4 125.0(3)
O1 C1 O2 123.6(4)
O1 C1 C2 122.4(4)
O2 C1 C2 114.0(3)
N1 C2 C3 110.5(3)
N1 C2 C1 115.7(3)
C3 C2 C1 133.7(4)
C2 C3 C4 103.3(3)
C2 C3 H3 128.3
C4 C3 H3 128.3
N2 C4 C3 110.3(3)
N2 C4 C5 116.4(4)
C3 C4 C5 133.3(4)
O3 C5 O4 124.7(4)
O3 C5 C4 123.1(4)
O4 C5 C4 112.2(4)
O2 C6 H6A 109.5
O2 C6 H6B 109.5
H6A C6 H6B 109.5
O2 C6 H6C 109.5
H6A C6 H6C 109.5
H6B C6 H6C 109.5
O4 C7 H7A 109.5
O4 C7 H7B 109.5
H7A C7 H7B 109.5
O4 C7 H7C 109.5
H7A C7 H7C 109.5
H7B C7 H7C 109.5
O5 C8 O6 125.3(4)
O5 C8 C9 121.6(4)
O6 C8 C9 113.1(3)
N3 C9 C10 109.9(3)
N3 C9 C8 115.6(3)
C10 C9 C8 134.5(4)
C11 C10 C9 103.5(3)
C11 C10 H10 128.2
C9 C10 H10 128.2
N4 C11 C10 110.0(3)
N4 C11 C12 117.0(4)
C10 C11 C12 132.8(4)
O7 C12 O8 125.5(4)
O7 C12 C11 122.0(4)
O8 C12 C11 112.5(4)
O6 C13 H13A 109.5
O6 C13 H13B 109.5
H13A C13 H13B 109.5
O6 C13 H13C 109.5
H13A C13 H13C 109.5
H13B C13 H13C 109.5
O8 C14 H14A 109.5
O8 C14 H14B 109.5
H14A C14 H14B 109.5
O8 C14 H14C 109.5
H14A C14 H14C 109.5
H14B C14 H14C 109.5
O9 C15 O10 125.0(4)
O9 C15 C16 118.3(4)
O10 C15 C16 116.7(4)
C15 C16 H16A 109.5
C15 C16 H16B 109.5
H16A C16 H16B 109.5
C15 C16 H16C 109.5
H16A C16 H16C 109.5
H16B C16 H16C 109.5
O12 C17 O11 126.1(4)
O12 C17 C18 117.4(4)
O11 C17 C18 116.5(4)
C17 C18 H18A 109.5
C17 C18 H18B 109.5
H18A C18 H18B 109.5
C17 C18 H18C 109.5
H18A C18 H18C 109.5
H18B C18 H18C 109.5
O14 C19 O13 125.5(4)
O14 C19 C20 117.1(4)
O13 C19 C20 117.3(4)
C19 C20 H20A 109.5
C19 C20 H20B 109.5
H20A C20 H20B 109.5
C19 C20 H20C 109.5
H20A C20 H20C 109.5
H20B C20 H20C 109.5
O16 C21 O15 126.2(4)
O16 C21 C22 117.1(4)
O15 C21 C22 116.7(3)
C21 C22 H22A 109.5
C21 C22 H22B 109.5
H22A C22 H22B 109.5
C21 C22 H22C 109.5
H22A C22 H22C 109.5
H22B C22 H22C 109.5
O17 C23 O18 120.2(3)
O17 C23 C24 119.3(4)
O18 C23 C24 120.4(4)
C23 C24 H24A 109.5
C23 C24 H24B 109.5
H24A C24 H24B 109.5
C23 C24 H24C 109.5
H24A C24 H24C 109.5
H24B C24 H24C 109.5
O20 C25 O19 120.6(3)
O20 C25 C26 117.8(4)
O19 C25 C26 121.6(4)
C25 C26 H26A 109.5
C25 C26 H26B 109.5
H26A C26 H26B 109.5
C25 C26 H26C 109.5
H26A C26 H26C 109.5
H26B C26 H26C 109.5
Cl4 C28 Cl3 113.6(3)
Cl4 C28 H28A 108.9
Cl3 C28 H28A 108.9
Cl4 C28 H28B 108.9
Cl3 C28 H28B 108.9
H28A C28 H28B 107.7
Cl6 C29 Cl5 113.4(3)
Cl6 C29 H29A 108.9
Cl5 C29 H29A 108.9
Cl6 C29 H29B 108.9
Cl5 C29 H29B 108.9
H29A C29 H29B 107.7
C27A Cl1 C27 22.0(5)
Cl2 C27 Cl1 111.9(7)
Cl2 C27 H27A 109.2
Cl1 C27 H27A 109.2
Cl2 C27 H27B 109.2
Cl1 C27 H27B 109.2
H27A C27 H27B 107.9
Cl1 C27A Cl2A 117.1(6)
Cl1 C27A H27C 108.0
Cl2A C27A H27C 108.0
Cl1 C27A H27D 108.0
Cl2A C27A H27D 108.0
H27C C27A H27D 107.3

loop_
_geom_bond_atom_site_label_1
_geom_bond_atom_site_label_2
_geom_bond_distance
Cu1 O14 1.940(3)
Cu1 O16 1.950(3)
Cu1 O17 1.973(3)
Cu1 N1 2.001(3)
Cu1 O1 2.368(3)
Cu2 O11 1.943(3)
Cu2 O9 1.958(3)
Cu2 O20 1.969(3)
Cu2 N2 1.997(3)
Cu3 O10 1.919(3)
Cu3 O18 1.943(3)
Cu3 O12 1.958(3)
Cu3 N3 1.958(3)
Cu4 O15 1.921(3)
Cu4 O19 1.950(3)
Cu4 O13 1.953(3)
Cu4 N4 1.955(3)
Cl3 C28 1.731(6)
Cl4 C28 1.726(6)
Cl5 C29 1.749(7)
Cl6 C29 1.732(6)
O1 C1 1.218(5)
O2 C1 1.333(5)
O2 C6 1.454(5)
O3 C5 1.195(5)
O4 C5 1.341(5)
O4 C7 1.457(5)
O5 C8 1.214(5)
O6 C8 1.326(5)
O6 C13 1.453(5)
O7 C12 1.220(5)
O8 C12 1.311(5)
O8 C14 1.450(5)
O9 C15 1.261(5)
O10 C15 1.261(5)
O11 C17 1.260(5)
O12 C17 1.258(5)
O13 C19 1.267(5)
O14 C19 1.252(5)
O15 C21 1.261(5)
O16 C21 1.246(5)
O17 C23 1.256(5)
O18 C23 1.266(5)
O19 C25 1.260(5)
O20 C25 1.254(5)
N1 N2 1.335(4)
N1 C2 1.360(5)
N2 C4 1.355(5)
N3 N4 1.327(4)
N3 C9 1.348(5)
N4 C11 1.353(5)
C1 C2 1.465(6)
C2 C3 1.376(5)
C3 C4 1.392(6)
C3 H3 0.9500
C4 C5 1.477(6)
C6 H6A 0.9800
C6 H6B 0.9800
C6 H6C 0.9800
C7 H7A 0.9800
C7 H7B 0.9800
C7 H7C 0.9800
C8 C9 1.473(5)
C9 C10 1.386(5)
C10 C11 1.382(6)
C10 H10 0.9500
C11 C12 1.474(5)
C13 H13A 0.9800
C13 H13B 0.9800
C13 H13C 0.9800
C14 H14A 0.9800
C14 H14B 0.9800
C14 H14C 0.9800
C15 C16 1.505(5)
C16 H16A 0.9800
C16 H16B 0.9800
C16 H16C 0.9800
C17 C18 1.505(6)
C18 H18A 0.9800
C18 H18B 0.9800
C18 H18C 0.9800
C19 C20 1.501(6)
C20 H20A 0.9800
C20 H20B 0.9800
C20 H20C 0.9800
C21 C22 1.517(5)
C22 H22A 0.9800
C22 H22B 0.9800
C22 H22C 0.9800
C23 C24 1.506(5)
C24 H24A 0.9800
C24 H24B 0.9800
C24 H24C 0.9800
C25 C26 1.502(5)
C26 H26A 0.9800
C26 H26B 0.9800
C26 H26C 0.9800
C28 H28A 0.9900
C28 H28B 0.9900
C29 H29A 0.9900
C29 H29B 0.9900
Cl1 C27A 1.709(10)
Cl1 C27 1.817(12)
C27 Cl2 1.639(13)
C27 H27A 0.9900
C27 H27B 0.9900
C27A Cl2A 1.738(11)
C27A H27C 0.9900
C27A H27D 0.9900

loop_
_geom_torsion_atom_site_label_1
_geom_torsion_atom_site_label_2
_geom_torsion_atom_site_label_3
_geom_torsion_atom_site_label_4
_geom_torsion
O14 Cu1 O1 C1 -174.6(2)
O16 Cu1 O1 C1 -83.7(2)
O17 Cu1 O1 C1 98.3(2)
N1 Cu1 O1 C1 3.3(2)
O11 Cu2 O9 C15 -51.5(3)
O20 Cu2 O9 C15 -120.6(11)
N2 Cu2 O9 C15 136.1(3)
O18 Cu3 O10 C15 -60.7(4)
O12 Cu3 O10 C15 88.9(4)
N3 Cu3 O10 C15 -168.7(4)
O9 Cu2 O11 C17 94.7(4)
O20 Cu2 O11 C17 -91.1(4)
N2 Cu2 O11 C17 176.7(8)
O10 Cu3 O12 C17 -62.6(3)
O18 Cu3 O12 C17 45.1(4)
N3 Cu3 O12 C17 139.1(3)
O15 Cu4 O13 C19 -54.5(3)
O19 Cu4 O13 C19 53.2(5)
N4 Cu4 O13 C19 144.9(3)
O16 Cu1 O14 C19 95.1(4)
O17 Cu1 O14 C19 -85.1(4)
N1 Cu1 O14 C19 173.1(6)
O1 Cu1 O14 C19 -174.4(4)
O19 Cu4 O15 C21 -60.8(3)
O13 Cu4 O15 C21 94.2(3)
N4 Cu4 O15 C21 -164.2(4)
O14 Cu1 O16 C21 -53.4(4)
O17 Cu1 O16 C21 -59(4)
N1 Cu1 O16 C21 135.9(4)
O1 Cu1 O16 C21 -147.7(3)
O14 Cu1 O17 C23 104.0(3)
O16 Cu1 O17 C23 109(3)
N1 Cu1 O17 C23 -85.4(3)
O1 Cu1 O17 C23 -161.7(3)
O10 Cu3 O18 C23 -51.2(3)
O12 Cu3 O18 C23 -158.3(3)
N3 Cu3 O18 C23 107.6(3)
O15 Cu4 O19 C25 -26.0(4)
O13 Cu4 O19 C25 -133.5(4)
N4 Cu4 O19 C25 134.8(4)
O11 Cu2 O20 C25 91.9(3)
O9 Cu2 O20 C25 161.1(10)
N2 Cu2 O20 C25 -95.8(3)
O14 Cu1 N1 N2 -163.4(6)
O16 Cu1 N1 N2 -85.0(3)
O17 Cu1 N1 N2 95.5(3)
O1 Cu1 N1 N2 -176.2(3)
O14 Cu1 N1 C2 6.2(9)
O16 Cu1 N1 C2 84.5(3)
O17 Cu1 N1 C2 -95.0(3)
O1 Cu1 N1 C2 -6.6(2)
C2 N1 N2 C4 -0.1(4)
Cu1 N1 N2 C4 170.1(3)
C2 N1 N2 Cu2 170.3(3)
Cu1 N1 N2 Cu2 -19.4(5)
O11 Cu2 N2 N1 -175.4(8)
O9 Cu2 N2 N1 -93.2(3)
O20 Cu2 N2 N1 92.8(3)
O11 Cu2 N2 C4 -5.7(11)
O9 Cu2 N2 C4 76.4(3)
O20 Cu2 N2 C4 -97.6(3)
O10 Cu3 N3 N4 162.4(3)
O18 Cu3 N3 N4 53.5(3)
O12 Cu3 N3 N4 -94.7(3)
O10 Cu3 N3 C9 -30.5(5)
O18 Cu3 N3 C9 -139.4(3)
O12 Cu3 N3 C9 72.5(3)
C9 N3 N4 C11 -1.4(4)
Cu3 N3 N4 C11 167.2(3)
C9 N3 N4 Cu4 168.6(3)
Cu3 N3 N4 Cu4 -22.8(5)
O15 Cu4 N4 N3 159.3(3)
O19 Cu4 N4 N3 55.2(3)
O13 Cu4 N4 N3 -98.5(3)
O15 Cu4 N4 C11 -32.3(6)
O19 Cu4 N4 C11 -136.4(3)
O13 Cu4 N4 C11 69.9(3)
Cu1 O1 C1 O2 -179.7(3)
Cu1 O1 C1 C2 0.3(4)
C6 O2 C1 O1 2.6(5)
C6 O2 C1 C2 -177.4(3)
N2 N1 C2 C3 0.2(4)
Cu1 N1 C2 C3 -171.9(2)
N2 N1 C2 C1 -178.9(3)
Cu1 N1 C2 C1 9.0(4)
O1 C1 C2 N1 -5.9(5)
O2 C1 C2 N1 174.1(3)
O1 C1 C2 C3 175.3(4)
O2 C1 C2 C3 -4.7(6)
N1 C2 C3 C4 -0.2(4)
C1 C2 C3 C4 178.6(4)
N1 N2 C4 C3 0.0(4)
Cu2 N2 C4 C3 -172.1(2)
N1 N2 C4 C5 179.6(3)
Cu2 N2 C4 C5 7.5(4)
C2 C3 C4 N2 0.1(4)
C2 C3 C4 C5 -179.4(4)
C7 O4 C5 O3 -2.4(6)
C7 O4 C5 C4 176.6(4)
N2 C4 C5 O3 2.7(6)
C3 C4 C5 O3 -177.9(4)
N2 C4 C5 O4 -176.4(3)
C3 C4 C5 O4 3.1(6)
C13 O6 C8 O5 5.4(6)
C13 O6 C8 C9 -172.8(3)
N4 N3 C9 C10 1.7(4)
Cu3 N3 C9 C10 -167.6(3)
N4 N3 C9 C8 -175.0(3)
Cu3 N3 C9 C8 15.7(5)
O5 C8 C9 N3 -2.6(6)
O6 C8 C9 N3 175.7(3)
O5 C8 C9 C10 -178.3(4)
O6 C8 C9 C10 0.0(6)
N3 C9 C10 C11 -1.3(4)
C8 C9 C10 C11 174.6(4)
N3 N4 C11 C10 0.6(4)
Cu4 N4 C11 C10 -169.5(3)
N3 N4 C11 C12 -175.1(3)
Cu4 N4 C11 C12 14.7(5)
C9 C10 C11 N4 0.4(4)
C9 C10 C11 C12 175.2(4)
C14 O8 C12 O7 5.7(6)
C14 O8 C12 C11 -172.9(4)
N4 C11 C12 O7 -0.7(6)
C10 C11 C12 O7 -175.2(4)
N4 C11 C12 O8 177.9(3)
C10 C11 C12 O8 3.4(6)
Cu2 O9 C15 O10 -19.5(6)
Cu2 O9 C15 C16 161.2(3)
Cu3 O10 C15 O9 -0.7(6)
Cu3 O10 C15 C16 178.6(3)
Cu3 O12 C17 O11 -3.9(6)
Cu3 O12 C17 C18 174.6(3)
Cu2 O11 C17 O12 -19.0(6)
Cu2 O11 C17 C18 162.5(3)
Cu1 O14 C19 O13 -16.2(7)
Cu1 O14 C19 C20 164.9(3)
Cu4 O13 C19 O14 -12.5(6)
Cu4 O13 C19 C20 166.5(3)
Cu1 O16 C21 O15 -11.9(6)
Cu1 O16 C21 C22 168.6(3)
Cu4 O15 C21 O16 -13.9(6)
Cu4 O15 C21 C22 165.5(3)
Cu1 O17 C23 O18 3.6(4)
Cu1 O17 C23 C24 -175.2(3)
Cu3 O18 C23 O17 171.3(3)
Cu3 O18 C23 C24 -9.9(5)
Cu2 O20 C25 O19 2.5(5)
Cu2 O20 C25 C26 -176.0(3)
Cu4 O19 C25 O20 149.2(3)
Cu4 O19 C25 C26 -32.4(6)
C27A Cl1 C27 Cl2 -89.6(17)
C27 Cl1 C27A Cl2A 74.6(15)
